data_1573157
loop_
_publ_author_name
'Yadav, Jyoti'
'Konar, Sanjit'

_publ_section_title
;
 Spin State Modulation and Kinetic Control of Thermal Contraction in a
 [Fe2Co2] Discrete Prussian Blue Analogue
;
_journal_name_full 'Chemical Science'
_journal_paper_doi 10.1039/D4SC05792A
_journal_year 2024
_chemical_formula_moiety 'C36 H22 B Co F10 Fe N15, Cl O4, H2 O, C H O, C H4 O'
_chemical_formula_sum 'C38 H29 B Cl Co F10 Fe N15 O7'
_chemical_formula_weight 1158.80
_space_group_crystal_system monoclinic
_space_group_IT_number 14
_space_group_name_Hall '-P 2ybc'
_space_group_name_H-M_alt 'P 1 21/c 1'
_atom_sites_solution_hydrogens mixed
_atom_sites_solution_primary dual
_audit_creation_date 2023-12-17
_audit_creation_method
;
Olex2 1.2
(compiled 2018.05.29 svn.r3508 for OlexSys, GUI svn.r5506)
;
_audit_update_record
;
2023-12-21 deposited with the CCDC.	2024-11-10 downloaded from the CCDC.
;
_cell_angle_alpha 90
_cell_angle_beta 103.396(10)
_cell_angle_gamma 90
_cell_formula_units_Z 4
_cell_length_a 14.735(5)
_cell_length_b 20.586(7)
_cell_length_c 15.382(6)
_cell_measurement_reflns_used 9976
_cell_measurement_temperature 100(2)
_cell_measurement_theta_max 23.88
_cell_measurement_theta_min 2.39
_cell_volume 4539(3)
_computing_cell_refinement 'SAINT V8.40B (?, 2016)'
_computing_data_reduction 'SAINT V8.40B (?, 2016)'
_computing_molecular_graphics 'Olex2 (Dolomanov et al., 2009)'
_computing_publication_material 'Olex2 (Dolomanov et al., 2009)'
_computing_structure_refinement 'ShelXL (Sheldrick, 2015)'
_computing_structure_solution 'ShelXT (Sheldrick, 2015)'
_diffrn_ambient_temperature 100.0
_diffrn_measured_fraction_theta_full 0.992
_diffrn_measured_fraction_theta_max 0.989
_diffrn_measurement_device_type 'Bruker APEX-II CCD'
_diffrn_measurement_method '\f and \w scans'
_diffrn_radiation_type MoK\a
_diffrn_radiation_wavelength 0.71073
_diffrn_reflns_av_R_equivalents 0.1265
_diffrn_reflns_av_unetI/netI 0.0495
_diffrn_reflns_Laue_measured_fraction_full 0.992
_diffrn_reflns_Laue_measured_fraction_max 0.989
_diffrn_reflns_limit_h_max 17
_diffrn_reflns_limit_h_min -17
_diffrn_reflns_limit_k_max 24
_diffrn_reflns_limit_k_min -24
_diffrn_reflns_limit_l_max 18
_diffrn_reflns_limit_l_min -18
_diffrn_reflns_number 122622
_diffrn_reflns_point_group_measured_fraction_full 0.992
_diffrn_reflns_point_group_measured_fraction_max 0.989
_diffrn_reflns_theta_full 25.242
_diffrn_reflns_theta_max 25.279
_diffrn_reflns_theta_min 2.436
_diffrn_standards_number 0
_exptl_absorpt_coefficient_mu 0.853
_exptl_absorpt_correction_T_max 0.7452
_exptl_absorpt_correction_T_min 0.6713
_exptl_absorpt_correction_type multi-scan
_exptl_absorpt_process_details
;
SADABS-2016/2 (Bruker,2016/2) was used for absorption correction.
wR2(int) was 0.1277 before and 0.0801 after correction.
The Ratio of minimum to maximum transmission is 0.9008.
The \l/2 correction factor is Not present.
;
_exptl_crystal_colour Red
_exptl_crystal_density_diffrn 1.696
_exptl_crystal_description Plate
_exptl_crystal_F_000 2332
_exptl_crystal_preparation 'Magnetic properties'
_exptl_crystal_size_max 0.19
_exptl_crystal_size_mid 0.17
_exptl_crystal_size_min 0.02
_refine_diff_density_max 0.391
_refine_diff_density_min -0.358
_refine_diff_density_rms 0.072
_refine_ls_extinction_method none
_refine_ls_goodness_of_fit_ref 1.027
_refine_ls_hydrogen_treatment mixed
_refine_ls_matrix_type full
_refine_ls_number_parameters 676
_refine_ls_number_reflns 8167
_refine_ls_number_restraints 0
_refine_ls_restrained_S_all 1.027
_refine_ls_R_factor_all 0.0738
_refine_ls_R_factor_gt 0.0426
_refine_ls_shift/su_max 0.001
_refine_ls_shift/su_mean 0.000
_refine_ls_structure_factor_coef Fsqd
_refine_ls_weighting_details 'w=1/[\s^2^(Fo^2^)+(0.0330P)^2^+7.6085P] where P=(Fo^2^+2Fc^2^)/3'
_refine_ls_weighting_scheme calc
_refine_ls_wR_factor_gt 0.0900
_refine_ls_wR_factor_ref 0.1049
_reflns_Friedel_coverage 0.000
_reflns_number_gt 5814
_reflns_number_total 8167
_reflns_threshold_expression 'I > 2\s(I)'
_cod_data_source_file d4sc05792a3.cif
_cod_data_source_block 1_4MeOH_2H2O_100K
_cod_database_code 1573157
_shelx_shelxl_version_number 2018/1
_shelx_space_group_comment
;
The symmetry employed for this shelxl refinement is uniquely defined
by the following loop, which should always be used as a source of
symmetry information in preference to the above space-group names.
They are only intended as comments.
;
_olex2_refinement_description
;
1. Fixed Uiso
 At 1.2 times of:
  All B(H) groups, All C(H) groups, All N(H,H) groups
 At 1.5 times of:
  All C(H,H,H) groups, All O(H) groups, All O(H,H) groups
2.a Free rotating group:
 O5(H5a,H5b)
2.b Ternary CH refined with riding coordinates:
 B1(H1)
2.c Aromatic/amide H refined with riding coordinates:
 C35(H35), C3(H3), C14(H14), C15(H15), C16(H16), C8(H8), C11(H11), C4(H4),
 C5(H5), C6(H6), C10(H10), C7(H7), C9(H9), C33(H33), C34(H34), C36(H36),
 C13(H13)
2.d X=CH2 refined with riding coordinates:
 N14(H14a,H14b), N11(H11a,H11b)
2.e Idealised Me refined as rotating group:
 C37(H37a,H37b,H37c)
2.f Idealised tetrahedral OH refined as rotating group:
 O6(H6a)
;
_olex2_submission_special_instructions 'No special instructions were received'

loop_
_space_group_symop_operation_xyz
'x, y, z'
'-x, y+1/2, -z+1/2'
'-x, -y, -z'
'x, -y-1/2, z-1/2'

loop_
_atom_site_label
_atom_site_type_symbol
_atom_site_fract_x
_atom_site_fract_y
_atom_site_fract_z
_atom_site_U_iso_or_equiv
_atom_site_adp_type
_atom_site_occupancy
_atom_site_site_symmetry_order
_atom_site_calc_flag
_atom_site_refinement_flags_posn
_atom_site_refinement_flags_adp
_atom_site_refinement_flags_occupancy
_atom_site_disorder_assembly
_atom_site_disorder_group
Co1 Co 0.20026(3) 0.49648(2) 0.69775(3) 0.02238(12) Uani 1 1 d . . . . .
Fe1 Fe 0.03387(3) 0.64035(2) 0.47626(3) 0.02591(13) Uani 1 1 d . . . . .
F3 F 0.62168(15) 0.50882(13) 0.59861(16) 0.0523(7) Uani 1 1 d . . . . .
F4 F 0.59801(15) 0.44290(13) 0.74384(17) 0.0548(7) Uani 1 1 d . . . . .
F8 F 0.1362(2) 0.50345(14) 1.11969(15) 0.0623(7) Uani 1 1 d . . . . .
F7 F 0.2946(2) 0.55356(13) 1.08656(16) 0.0624(7) Uani 1 1 d . . . . .
F5 F 0.44758(13) 0.46350(10) 0.80890(14) 0.0350(5) Uani 1 1 d . . . . .
F1 F 0.34343(14) 0.62024(10) 0.58531(14) 0.0369(5) Uani 1 1 d . . . . .
F10 F 0.07569(14) 0.39707(11) 0.84436(14) 0.0384(5) Uani 1 1 d . . . . .
F2 F 0.49284(15) 0.59726(12) 0.51942(15) 0.0438(6) Uani 1 1 d . . . . .
F6 F 0.34671(15) 0.52249(11) 0.93610(14) 0.0445(6) Uani 1 1 d . . . . .
F9 F 0.02638(16) 0.42547(12) 0.99746(16) 0.0509(6) Uani 1 1 d . . . . .
N15 N 0.26422(18) 0.42908(13) 0.64945(18) 0.0227(6) Uani 1 1 d . . . . .
N10 N 0.14657(18) 0.56225(13) 0.75817(18) 0.0242(6) Uani 1 1 d . . . . .
N12 N 0.30884(18) 0.55176(14) 0.73105(18) 0.0248(6) Uani 1 1 d . . . . .
N13 N 0.23705(18) 0.44382(13) 0.80470(18) 0.0233(6) Uani 1 1 d . . . . .
N9 N 0.16398(19) 0.54441(14) 0.59049(19) 0.0252(6) Uani 1 1 d . . . . .
N3 N -0.0567(2) 0.70919(15) 0.4203(2) 0.0329(7) Uani 1 1 d . . . . .
N6 N 0.0925(2) 0.70771(15) 0.5649(2) 0.0363(8) Uani 1 1 d . . . . .
N14 N 0.3006(2) 0.34322(14) 0.85643(19) 0.0299(7) Uani 1 1 d . . . . .
H14A H 0.291263 0.349667 0.910222 0.036 Uiso 1 1 calc R . . . .
H14B H 0.326495 0.306855 0.844163 0.036 Uiso 1 1 calc R . . . .
N8 N -0.0529(2) 0.61992(17) 0.5557(2) 0.0348(8) Uani 1 1 d . . . . .
N2 N -0.08802(19) 0.55245(14) 0.34050(19) 0.0243(6) Uani 1 1 d . . . . .
N1 N 0.1818(2) 0.67357(16) 0.3747(2) 0.0381(8) Uani 1 1 d . . . . .
N4 N -0.0935(2) 0.74881(16) 0.4743(2) 0.0436(9) Uani 1 1 d . . . . .
N11 N 0.3568(2) 0.65397(15) 0.7903(2) 0.0356(8) Uani 1 1 d . . . . .
H11A H 0.412551 0.649848 0.779301 0.043 Uiso 1 1 calc R . . . .
H11B H 0.342192 0.689591 0.815562 0.043 Uiso 1 1 calc R . . . .
N7 N -0.0941(2) 0.66862(19) 0.5919(2) 0.0469(9) Uani 1 1 d . . . . .
N5 N 0.0381(2) 0.74525(17) 0.6059(2) 0.0457(9) Uani 1 1 d . . . . .
C32 C 0.2931(2) 0.37859(17) 0.7050(2) 0.0242(8) Uani 1 1 d . . . . .
C12 C 0.1146(2) 0.57940(17) 0.5418(2) 0.0240(8) Uani 1 1 d . . . . .
C35 C 0.3210(2) 0.37531(17) 0.5370(2) 0.0281(8) Uani 1 1 d . . . . .
H35 H 0.330227 0.375172 0.477873 0.034 Uiso 1 1 calc R . . . .
C3 C -0.0958(2) 0.7265(2) 0.3372(3) 0.0397(10) Uani 1 1 d . . . . .
H3 H -0.083284 0.707329 0.285061 0.048 Uiso 1 1 calc R . . . .
C1 C 0.1219(2) 0.66058(17) 0.4085(2) 0.0287(8) Uani 1 1 d . . . . .
C14 C 0.0296(2) 0.60975(18) 0.8202(2) 0.0299(8) Uani 1 1 d . . . . .
H14 H -0.031253 0.607666 0.830891 0.036 Uiso 1 1 calc R . . . .
C2 C -0.0351(2) 0.58322(17) 0.3921(2) 0.0252(8) Uani 1 1 d . . . . .
C15 C 0.0867(3) 0.66168(19) 0.8509(3) 0.0343(9) Uani 1 1 d . . . . .
H15 H 0.065866 0.695734 0.883157 0.041 Uiso 1 1 calc R . . . .
C31 C 0.2759(2) 0.38804(17) 0.7942(2) 0.0253(8) Uani 1 1 d . . . . .
C16 C 0.1748(2) 0.66360(18) 0.8341(3) 0.0324(9) Uani 1 1 d . . . . .
H16 H 0.215181 0.699327 0.853840 0.039 Uiso 1 1 calc R . . . .
C22 C 0.5466(3) 0.5199(2) 0.6314(3) 0.0378(10) Uani 1 1 d . . . . .
C17 C 0.2031(2) 0.61310(17) 0.7886(2) 0.0272(8) Uani 1 1 d . . . . .
C21 C 0.4819(3) 0.56471(19) 0.5919(3) 0.0341(9) Uani 1 1 d . . . . .
C18 C 0.2955(2) 0.60701(17) 0.7689(2) 0.0260(8) Uani 1 1 d . . . . .
C23 C 0.5349(2) 0.4864(2) 0.7048(3) 0.0354(9) Uani 1 1 d . . . . .
C29 C 0.1061(3) 0.4496(2) 0.9820(3) 0.0371(9) Uani 1 1 d . . . . .
C8 C 0.1796(3) 0.72813(19) 0.5956(3) 0.0414(10) Uani 1 1 d . . . . .
H8 H 0.232542 0.710469 0.578584 0.050 Uiso 1 1 calc R . . . .
C26 C 0.2680(3) 0.49804(19) 0.9502(2) 0.0333(9) Uani 1 1 d . . . . .
C11 C -0.0846(3) 0.5646(2) 0.5818(2) 0.0386(10) Uani 1 1 d . . . . .
H11 H -0.066969 0.522491 0.566571 0.046 Uiso 1 1 calc R . . . .
C4 C -0.1585(3) 0.7772(2) 0.3381(3) 0.0492(12) Uani 1 1 d . . . . .
H4 H -0.195954 0.798733 0.287783 0.059 Uiso 1 1 calc R . . . .
C28 C 0.1606(3) 0.4895(2) 1.0437(3) 0.0428(10) Uani 1 1 d . . . . .
C5 C -0.1551(3) 0.7895(2) 0.4245(3) 0.0471(11) Uani 1 1 d . . . . .
H5 H -0.190364 0.821602 0.446477 0.057 Uiso 1 1 calc R . . . .
C6 C 0.0919(3) 0.7880(2) 0.6604(3) 0.0561(13) Uani 1 1 d . . . . .
H6 H 0.070602 0.819531 0.696124 0.067 Uiso 1 1 calc R . . . .
C27 C 0.2411(3) 0.5142(2) 1.0272(3) 0.0437(10) Uani 1 1 d . . . . .
C10 C -0.1471(3) 0.5772(3) 0.6346(3) 0.0602(15) Uani 1 1 d . . . . .
H10 H -0.179714 0.546464 0.661875 0.072 Uiso 1 1 calc R . . . .
C7 C 0.1828(3) 0.7788(2) 0.6559(3) 0.0556(13) Uani 1 1 d . . . . .
H7 H 0.236237 0.801935 0.687103 0.067 Uiso 1 1 calc R . . . .
C9 C -0.1516(3) 0.6425(3) 0.6389(3) 0.0613(15) Uani 1 1 d . . . . .
H9 H -0.189294 0.666246 0.670169 0.074 Uiso 1 1 calc R . . . .
C33 C 0.3359(2) 0.32531(17) 0.6783(2) 0.0283(8) Uani 1 1 d . . . . .
H33 H 0.355684 0.290209 0.718276 0.034 Uiso 1 1 calc R . . . .
C34 C 0.3496(2) 0.32350(18) 0.5927(2) 0.0313(8) Uani 1 1 d . . . . .
H34 H 0.378426 0.286956 0.572665 0.038 Uiso 1 1 calc R . . . .
C20 C 0.4050(2) 0.57618(18) 0.6258(2) 0.0292(8) Uani 1 1 d . . . . .
C36 C 0.2789(2) 0.42749(17) 0.5675(2) 0.0258(8) Uani 1 1 d . . . . .
H36 H 0.259747 0.463406 0.528849 0.031 Uiso 1 1 calc R . . . .
C19 C 0.3911(2) 0.54259(17) 0.6995(2) 0.0248(8) Uani 1 1 d . . . . .
C13 C 0.0611(2) 0.56091(18) 0.7739(2) 0.0265(8) Uani 1 1 d . . . . .
H13 H 0.021177 0.525278 0.752600 0.032 Uiso 1 1 calc R . . . .
C25 C 0.2133(2) 0.45775(17) 0.8872(2) 0.0264(8) Uani 1 1 d . . . . .
C24 C 0.4576(2) 0.49737(18) 0.7376(2) 0.0295(8) Uani 1 1 d . . . . .
C30 C 0.1317(2) 0.43446(17) 0.9045(2) 0.0290(8) Uani 1 1 d . . . . .
B1 B -0.0677(3) 0.7382(3) 0.5754(4) 0.0523(15) Uani 1 1 d . . . . .
H1 H -0.100561 0.769907 0.606774 0.063 Uiso 1 1 calc R . . . .
Cl1 Cl 0.61366(6) 0.62476(5) 0.86815(6) 0.0328(2) Uani 1 1 d . . . . .
O1 O 0.55708(17) 0.66786(15) 0.80327(18) 0.0443(7) Uani 1 1 d . . . . .
O3 O 0.65198(19) 0.66112(13) 0.94773(17) 0.0418(7) Uani 1 1 d . . . . .
O2 O 0.68712(19) 0.60000(14) 0.8318(2) 0.0504(8) Uani 1 1 d . . . . .
O4 O 0.5566(2) 0.57383(14) 0.88846(19) 0.0517(8) Uani 1 1 d . . . . .
O5 O 0.61801(19) 0.71648(14) 0.64582(18) 0.0406(7) Uani 1 1 d . . . . .
H5A H 0.563797 0.722679 0.609692 0.061 Uiso 1 1 d G . . . .
H5B H 0.605459 0.695561 0.690896 0.061 Uiso 1 1 d G . . . .
O7 O 0.3484(2) 0.77611(16) 0.8762(2) 0.0517(9) Uani 1 1 d . . . . .
C38 C 0.3996(5) 0.8132(3) 0.8382(5) 0.095(2) Uani 1 1 d . . . . .
H7A H 0.299(3) 0.798(2) 0.874(3) 0.065(16) Uiso 1 1 d . . . . .
O6 O 0.4523(3) 0.74436(17) 1.0444(3) 0.0832(12) Uani 1 1 d . . . . .
H6A H 0.427268 0.757432 0.992677 0.125 Uiso 1 1 calc GR . . . .
C37 C 0.4306(4) 0.6786(3) 1.0525(5) 0.093(2) Uani 1 1 d . . . . .
H37A H 0.460216 0.652403 1.013569 0.139 Uiso 1 1 calc GR . . . .
H37B H 0.362771 0.672724 1.034825 0.139 Uiso 1 1 calc GR . . . .
H37C H 0.453511 0.664697 1.114619 0.139 Uiso 1 1 calc GR . . . .

loop_
_atom_site_aniso_label
_atom_site_aniso_U_11
_atom_site_aniso_U_22
_atom_site_aniso_U_33
_atom_site_aniso_U_23
_atom_site_aniso_U_13
_atom_site_aniso_U_12
Co1 0.0187(2) 0.0245(3) 0.0238(2) 0.0003(2) 0.00472(18) 0.00015(19)
Fe1 0.0222(3) 0.0255(3) 0.0283(3) -0.0008(2) 0.0024(2) 0.0008(2)
F3 0.0277(12) 0.0747(18) 0.0613(16) -0.0022(14) 0.0240(11) 0.0066(12)
F4 0.0283(12) 0.0706(18) 0.0649(17) 0.0139(14) 0.0098(11) 0.0206(12)
F8 0.0861(19) 0.0752(19) 0.0334(13) -0.0012(13) 0.0300(13) 0.0200(16)
F7 0.0832(19) 0.0678(18) 0.0329(13) -0.0174(13) 0.0070(13) -0.0069(15)
F5 0.0259(11) 0.0401(13) 0.0370(12) 0.0058(10) 0.0034(9) 0.0023(9)
F1 0.0306(11) 0.0375(12) 0.0446(13) 0.0109(10) 0.0130(10) 0.0048(10)
F10 0.0337(12) 0.0432(13) 0.0410(13) 0.0024(11) 0.0139(10) -0.0068(10)
F2 0.0351(12) 0.0559(15) 0.0448(14) 0.0062(12) 0.0184(10) -0.0050(11)
F6 0.0419(13) 0.0555(15) 0.0346(12) -0.0060(11) 0.0058(10) -0.0138(11)
F9 0.0466(14) 0.0658(17) 0.0496(15) 0.0155(13) 0.0299(12) 0.0099(12)
N15 0.0184(14) 0.0270(16) 0.0222(15) -0.0004(12) 0.0038(12) -0.0047(12)
N10 0.0201(14) 0.0258(16) 0.0260(16) 0.0011(13) 0.0041(12) 0.0004(12)
N12 0.0207(14) 0.0274(16) 0.0263(16) 0.0004(13) 0.0055(12) -0.0002(12)
N13 0.0217(14) 0.0257(16) 0.0225(15) -0.0010(12) 0.0052(12) -0.0005(12)
N9 0.0207(15) 0.0260(16) 0.0296(16) 0.0001(14) 0.0072(13) -0.0023(13)
N3 0.0232(15) 0.0282(17) 0.0433(19) -0.0032(15) -0.0007(14) -0.0025(13)
N6 0.0296(17) 0.0358(19) 0.0378(18) -0.0100(15) -0.0037(14) 0.0087(15)
N14 0.0343(17) 0.0314(17) 0.0272(16) 0.0029(13) 0.0135(14) 0.0083(14)
N8 0.0243(16) 0.050(2) 0.0280(17) -0.0059(15) 0.0022(13) 0.0076(15)
N2 0.0223(15) 0.0270(16) 0.0249(16) 0.0029(13) 0.0080(13) 0.0007(13)
N1 0.0334(18) 0.040(2) 0.0394(19) 0.0099(16) 0.0051(16) -0.0061(15)
N4 0.0298(17) 0.0333(19) 0.061(2) -0.0124(17) -0.0035(16) 0.0096(15)
N11 0.0210(15) 0.0357(19) 0.050(2) -0.0139(16) 0.0089(14) 0.0000(14)
N7 0.0294(18) 0.071(3) 0.037(2) -0.0200(19) 0.0027(16) 0.0081(18)
N5 0.0343(18) 0.044(2) 0.051(2) -0.0224(17) -0.0067(16) 0.0126(16)
C32 0.0200(17) 0.0274(19) 0.0247(18) -0.0012(15) 0.0042(14) -0.0021(15)
C12 0.0207(17) 0.0264(19) 0.0264(19) -0.0058(16) 0.0084(15) -0.0051(15)
C35 0.0249(18) 0.035(2) 0.0248(19) -0.0062(16) 0.0060(15) -0.0053(16)
C3 0.0248(19) 0.046(2) 0.047(2) 0.019(2) 0.0043(18) -0.0044(18)
C1 0.028(2) 0.0237(19) 0.031(2) 0.0036(16) -0.0005(16) -0.0017(16)
C14 0.0248(18) 0.035(2) 0.031(2) 0.0047(17) 0.0098(16) 0.0044(16)
C2 0.0218(18) 0.0275(19) 0.0268(19) 0.0065(16) 0.0067(15) 0.0051(16)
C15 0.033(2) 0.033(2) 0.039(2) -0.0028(18) 0.0122(17) 0.0055(17)
C31 0.0228(18) 0.0258(19) 0.0272(19) 0.0014(15) 0.0057(15) -0.0002(15)
C16 0.0284(19) 0.026(2) 0.042(2) -0.0047(17) 0.0074(17) 0.0010(16)
C22 0.0234(19) 0.053(3) 0.041(2) -0.008(2) 0.0136(17) -0.0041(18)
C17 0.0206(17) 0.030(2) 0.0293(19) -0.0007(16) 0.0024(15) 0.0007(15)
C21 0.0269(19) 0.042(2) 0.035(2) -0.0012(18) 0.0097(17) -0.0052(17)
C18 0.0236(18) 0.0236(19) 0.0283(19) 0.0001(15) 0.0012(15) -0.0009(15)
C23 0.0205(18) 0.045(2) 0.038(2) -0.0038(19) 0.0012(16) 0.0074(17)
C29 0.038(2) 0.041(2) 0.037(2) 0.0101(19) 0.0177(19) 0.0113(19)
C8 0.029(2) 0.037(2) 0.050(3) -0.007(2) -0.0075(18) 0.0038(18)
C26 0.032(2) 0.037(2) 0.030(2) 0.0032(18) 0.0060(16) 0.0031(18)
C11 0.026(2) 0.061(3) 0.028(2) 0.0109(19) 0.0041(16) -0.0063(19)
C4 0.025(2) 0.046(3) 0.075(4) 0.034(2) 0.008(2) 0.0044(19)
C28 0.056(3) 0.052(3) 0.026(2) 0.0031(19) 0.0205(19) 0.019(2)
C5 0.027(2) 0.033(2) 0.077(3) 0.004(2) 0.003(2) 0.0000(18)
C6 0.046(3) 0.052(3) 0.057(3) -0.030(2) -0.015(2) 0.014(2)
C27 0.057(3) 0.042(3) 0.029(2) -0.0055(19) 0.006(2) 0.005(2)
C10 0.027(2) 0.125(5) 0.028(2) 0.007(3) 0.0072(18) -0.005(3)
C7 0.040(3) 0.045(3) 0.067(3) -0.022(2) -0.017(2) 0.005(2)
C9 0.026(2) 0.126(5) 0.033(2) -0.014(3) 0.0081(19) 0.006(3)
C33 0.0275(19) 0.0251(19) 0.034(2) 0.0007(16) 0.0102(16) -0.0013(15)
C34 0.0265(19) 0.031(2) 0.039(2) -0.0059(17) 0.0114(17) -0.0001(16)
C20 0.0211(18) 0.031(2) 0.034(2) -0.0012(17) 0.0042(15) -0.0026(16)
C36 0.0223(18) 0.030(2) 0.0249(19) -0.0010(15) 0.0049(15) -0.0036(15)
C19 0.0175(17) 0.0272(19) 0.0289(19) -0.0041(15) 0.0038(14) -0.0036(15)
C13 0.0213(17) 0.032(2) 0.0256(19) 0.0027(16) 0.0042(14) -0.0007(15)
C25 0.0289(19) 0.0273(19) 0.0224(18) 0.0051(15) 0.0046(15) 0.0066(16)
C24 0.0239(18) 0.037(2) 0.0261(19) -0.0012(17) 0.0017(15) -0.0033(16)
C30 0.0299(19) 0.028(2) 0.029(2) 0.0047(16) 0.0084(16) 0.0064(16)
B1 0.033(3) 0.065(4) 0.051(3) -0.028(3) -0.007(2) 0.019(3)
Cl1 0.0274(5) 0.0361(5) 0.0324(5) 0.0017(4) 0.0019(4) -0.0058(4)
O1 0.0258(14) 0.0626(19) 0.0407(16) 0.0196(14) -0.0002(12) 0.0033(13)
O3 0.0486(17) 0.0421(17) 0.0304(15) -0.0050(12) 0.0006(13) -0.0114(14)
O2 0.0406(16) 0.0513(19) 0.061(2) -0.0063(16) 0.0160(15) 0.0068(14)
O4 0.0572(19) 0.0471(18) 0.0490(18) 0.0037(14) 0.0085(15) -0.0285(15)
O5 0.0433(16) 0.0413(17) 0.0372(16) 0.0004(13) 0.0091(13) -0.0109(14)
O7 0.0278(16) 0.054(2) 0.069(2) -0.0211(17) 0.0033(15) 0.0042(16)
C38 0.097(5) 0.071(4) 0.111(5) 0.003(4) 0.015(4) -0.022(4)
O6 0.081(3) 0.055(2) 0.089(3) -0.002(2) -0.029(2) 0.003(2)
C37 0.082(4) 0.073(4) 0.115(5) 0.000(4) 0.006(4) -0.011(3)

loop_
_atom_type_symbol
_atom_type_description
_atom_type_scat_dispersion_real
_atom_type_scat_dispersion_imag
_atom_type_scat_source
C C 0.0033 0.0016 'International Tables Vol C Tables 4.2.6.8 and 6.1.1.4'
H H 0.0000 0.0000 'International Tables Vol C Tables 4.2.6.8 and 6.1.1.4'
B B 0.0013 0.0007 'International Tables Vol C Tables 4.2.6.8 and 6.1.1.4'
Cl Cl 0.1484 0.1585 'International Tables Vol C Tables 4.2.6.8 and 6.1.1.4'
Co Co 0.3494 0.9721 'International Tables Vol C Tables 4.2.6.8 and 6.1.1.4'
F F 0.0171 0.0103 'International Tables Vol C Tables 4.2.6.8 and 6.1.1.4'
Fe Fe 0.3463 0.8444 'International Tables Vol C Tables 4.2.6.8 and 6.1.1.4'
N N 0.0061 0.0033 'International Tables Vol C Tables 4.2.6.8 and 6.1.1.4'
O O 0.0106 0.0060 'International Tables Vol C Tables 4.2.6.8 and 6.1.1.4'

loop_
_geom_angle_atom_site_label_1
_geom_angle_atom_site_label_2
_geom_angle_atom_site_label_3
_geom_angle
_geom_angle_site_symmetry_1
_geom_angle_site_symmetry_3
_geom_angle_publ_flag
N15 Co1 N12 94.45(12) . . ?
N15 Co1 N13 81.88(12) . . ?
N10 Co1 N15 173.61(12) . . ?
N10 Co1 N12 82.22(12) . . ?
N10 Co1 N13 92.82(12) . . ?
N12 Co1 N13 93.03(12) . . ?
N9 Co1 N15 95.99(12) . . ?
N9 Co1 N10 89.39(12) . . ?
N9 Co1 N12 88.47(12) . . ?
N9 Co1 N13 177.48(12) . . ?
N9 Co1 N2 87.52(12) . 3_566 ?
N2 Co1 N15 88.13(12) 3_566 . ?
N2 Co1 N10 95.56(12) 3_566 . ?
N2 Co1 N12 175.44(12) 3_566 . ?
N2 Co1 N13 91.06(12) 3_566 . ?
N3 Fe1 N8 87.43(13) . . ?
N6 Fe1 N3 86.64(12) . . ?
N6 Fe1 N8 88.00(14) . . ?
C12 Fe1 N3 172.80(14) . . ?
C12 Fe1 N6 88.70(14) . . ?
C12 Fe1 N8 86.92(14) . . ?
C12 Fe1 C1 90.74(15) . . ?
C12 Fe1 C2 97.36(15) . . ?
C1 Fe1 N3 94.66(14) . . ?
C1 Fe1 N6 88.87(15) . . ?
C1 Fe1 N8 176.13(14) . . ?
C2 Fe1 N3 86.93(13) . . ?
C2 Fe1 N6 172.69(13) . . ?
C2 Fe1 N8 88.25(14) . . ?
C2 Fe1 C1 95.11(15) . . ?
C32 N15 Co1 114.9(2) . . ?
C36 N15 Co1 126.0(2) . . ?
C36 N15 C32 119.0(3) . . ?
C17 N10 Co1 115.1(2) . . ?
C13 N10 Co1 125.9(2) . . ?
C13 N10 C17 119.0(3) . . ?
C18 N12 Co1 115.3(2) . . ?
C18 N12 C19 119.6(3) . . ?
C19 N12 Co1 123.5(2) . . ?
C31 N13 Co1 115.4(2) . . ?
C31 N13 C25 119.5(3) . . ?
C25 N13 Co1 124.5(2) . . ?
C12 N9 Co1 153.2(3) . . ?
N4 N3 Fe1 118.8(2) . . ?
C3 N3 Fe1 134.8(3) . . ?
C3 N3 N4 106.3(3) . . ?
N5 N6 Fe1 120.1(2) . . ?
C8 N6 Fe1 133.7(3) . . ?
C8 N6 N5 106.2(3) . . ?
H14A N14 H14B 120.0 . . ?
C31 N14 H14A 120.0 . . ?
C31 N14 H14B 120.0 . . ?
N7 N8 Fe1 120.2(3) . . ?
C11 N8 Fe1 133.0(3) . . ?
C11 N8 N7 106.7(3) . . ?
C2 N2 Co1 153.4(3) . 3_566 ?
N3 N4 B1 119.6(3) . . ?
C5 N4 N3 109.8(4) . . ?
C5 N4 B1 130.3(4) . . ?
H11A N11 H11B 120.0 . . ?
C18 N11 H11A 120.0 . . ?
C18 N11 H11B 120.0 . . ?
N8 N7 B1 118.2(4) . . ?
C9 N7 N8 108.8(4) . . ?
C9 N7 B1 133.0(4) . . ?
N6 N5 B1 118.0(3) . . ?
C6 N5 N6 109.5(3) . . ?
C6 N5 B1 132.0(4) . . ?
N15 C32 C31 113.2(3) . . ?
N15 C32 C33 121.6(3) . . ?
C33 C32 C31 125.2(3) . . ?
N9 C12 Fe1 173.1(3) . . ?
C34 C35 H35 120.3 . . ?
C34 C35 C36 119.4(3) . . ?
C36 C35 H35 120.3 . . ?
N3 C3 H3 125.3 . . ?
N3 C3 C4 109.4(4) . . ?
C4 C3 H3 125.3 . . ?
N1 C1 Fe1 173.5(3) . . ?
C15 C14 H14 120.2 . . ?
C13 C14 H14 120.2 . . ?
C13 C14 C15 119.6(3) . . ?
N2 C2 Fe1 171.1(3) . . ?
C14 C15 H15 120.5 . . ?
C14 C15 C16 119.0(3) . . ?
C16 C15 H15 120.5 . . ?
N13 C31 N14 125.4(3) . . ?
N13 C31 C32 114.0(3) . . ?
N14 C31 C32 120.6(3) . . ?
C15 C16 H16 120.5 . . ?
C17 C16 C15 118.9(4) . . ?
C17 C16 H16 120.5 . . ?
F3 C22 C21 120.1(4) . . ?
F3 C22 C23 119.9(4) . . ?
C21 C22 C23 120.0(3) . . ?
N10 C17 C16 121.9(3) . . ?
N10 C17 C18 112.9(3) . . ?
C16 C17 C18 125.2(3) . . ?
F2 C21 C22 120.1(3) . . ?
F2 C21 C20 119.8(3) . . ?
C22 C21 C20 120.1(4) . . ?
N12 C18 C17 114.0(3) . . ?
N11 C18 N12 125.7(3) . . ?
N11 C18 C17 120.2(3) . . ?
F4 C23 C22 120.3(3) . . ?
F4 C23 C24 119.9(4) . . ?
C22 C23 C24 119.7(4) . . ?
F9 C29 C28 119.7(4) . . ?
F9 C29 C30 119.8(4) . . ?
C28 C29 C30 120.4(4) . . ?
N6 C8 H8 124.6 . . ?
N6 C8 C7 110.7(4) . . ?
C7 C8 H8 124.6 . . ?
F6 C26 C27 119.1(4) . . ?
F6 C26 C25 120.1(3) . . ?
C27 C26 C25 120.8(4) . . ?
N8 C11 H11 124.9 . . ?
N8 C11 C10 110.1(5) . . ?
C10 C11 H11 124.9 . . ?
C3 C4 H4 126.9 . . ?
C5 C4 C3 106.1(4) . . ?
C5 C4 H4 126.9 . . ?
F8 C28 C29 120.4(4) . . ?
F8 C28 C27 120.3(4) . . ?
C29 C28 C27 119.3(4) . . ?
N4 C5 C4 108.3(4) . . ?
N4 C5 H5 125.9 . . ?
C4 C5 H5 125.9 . . ?
N5 C6 H6 125.6 . . ?
N5 C6 C7 108.8(4) . . ?
C7 C6 H6 125.6 . . ?
F7 C27 C26 119.6(4) . . ?
F7 C27 C28 120.0(4) . . ?
C28 C27 C26 120.4(4) . . ?
C11 C10 H10 127.4 . . ?
C9 C10 C11 105.3(5) . . ?
C9 C10 H10 127.4 . . ?
C8 C7 H7 127.6 . . ?
C6 C7 C8 104.8(4) . . ?
C6 C7 H7 127.6 . . ?
N7 C9 H9 125.5 . . ?
C10 C9 N7 109.1(4) . . ?
C10 C9 H9 125.5 . . ?
C32 C33 H33 120.4 . . ?
C32 C33 C34 119.1(3) . . ?
C34 C33 H33 120.4 . . ?
C35 C34 C33 119.0(3) . . ?
C35 C34 H34 120.5 . . ?
C33 C34 H34 120.5 . . ?
F1 C20 C21 118.2(3) . . ?
F1 C20 C19 120.6(3) . . ?
C21 C20 C19 121.1(3) . . ?
N15 C36 C35 121.9(3) . . ?
N15 C36 H36 119.0 . . ?
C35 C36 H36 119.0 . . ?
C20 C19 N12 120.9(3) . . ?
C24 C19 N12 121.6(3) . . ?
C24 C19 C20 117.4(3) . . ?
N10 C13 C14 121.6(3) . . ?
N10 C13 H13 119.2 . . ?
C14 C13 H13 119.2 . . ?
C26 C25 N13 121.5(3) . . ?
C30 C25 N13 120.7(3) . . ?
C30 C25 C26 117.8(3) . . ?
F5 C24 C23 118.5(3) . . ?
F5 C24 C19 119.8(3) . . ?
C23 C24 C19 121.7(3) . . ?
F10 C30 C29 119.1(3) . . ?
F10 C30 C25 119.6(3) . . ?
C29 C30 C25 121.3(4) . . ?
N4 B1 H1 111.3 . . ?
N7 B1 N4 106.9(3) . . ?
N7 B1 N5 108.7(4) . . ?
N7 B1 H1 111.3 . . ?
N5 B1 N4 107.1(4) . . ?
N5 B1 H1 111.3 . . ?
O3 Cl1 O1 108.59(18) . . ?
O2 Cl1 O1 108.53(18) . . ?
O2 Cl1 O3 109.73(17) . . ?
O4 Cl1 O1 109.15(17) . . ?
O4 Cl1 O3 109.44(17) . . ?
O4 Cl1 O2 111.34(19) . . ?
H5A O5 H5B 104.4 . . ?
C38 O7 H7A 104(3) . . ?
C37 O6 H6A 109.5 . . ?
O6 C37 H37A 109.5 . . ?
O6 C37 H37B 109.5 . . ?
O6 C37 H37C 109.5 . . ?
H37A C37 H37B 109.5 . . ?
H37A C37 H37C 109.5 . . ?
H37B C37 H37C 109.5 . . ?

loop_
_geom_bond_atom_site_label_1
_geom_bond_atom_site_label_2
_geom_bond_distance
_geom_bond_site_symmetry_2
_geom_bond_publ_flag
Co1 N15 1.921(3) . ?
Co1 N10 1.914(3) . ?
Co1 N12 1.933(3) . ?
Co1 N13 1.940(3) . ?
Co1 N9 1.890(3) . ?
Co1 N2 1.909(3) 3_566 ?
Fe1 N3 1.999(3) . ?
Fe1 N6 1.996(3) . ?
Fe1 N8 2.007(3) . ?
Fe1 C12 1.857(4) . ?
Fe1 C1 1.889(4) . ?
Fe1 C2 1.866(4) . ?
F3 C22 1.337(4) . ?
F4 C23 1.330(4) . ?
F8 C28 1.331(4) . ?
F7 C27 1.333(5) . ?
F5 C24 1.337(4) . ?
F1 C20 1.331(4) . ?
F10 C30 1.332(4) . ?
F2 C21 1.342(4) . ?
F6 C26 1.328(4) . ?
F9 C29 1.346(4) . ?
N15 C32 1.351(4) . ?
N15 C36 1.327(4) . ?
N10 C17 1.352(4) . ?
N10 C13 1.336(4) . ?
N12 C18 1.313(4) . ?
N12 C19 1.419(4) . ?
N13 C31 1.310(4) . ?
N13 C25 1.421(4) . ?
N9 C12 1.165(4) . ?
N3 N4 1.363(4) . ?
N3 C3 1.323(5) . ?
N6 N5 1.368(4) . ?
N6 C8 1.330(5) . ?
N14 H14A 0.8800 . ?
N14 H14B 0.8800 . ?
N14 C31 1.318(4) . ?
N8 N7 1.356(4) . ?
N8 C11 1.328(5) . ?
N2 C2 1.163(4) . ?
N1 C1 1.155(5) . ?
N4 C5 1.339(5) . ?
N4 B1 1.529(6) . ?
N11 H11A 0.8800 . ?
N11 H11B 0.8800 . ?
N11 C18 1.312(4) . ?
N7 C9 1.347(6) . ?
N7 B1 1.521(7) . ?
N5 C6 1.341(5) . ?
N5 B1 1.527(6) . ?
C32 C31 1.464(5) . ?
C32 C33 1.375(5) . ?
C35 H35 0.9500 . ?
C35 C34 1.372(5) . ?
C35 C36 1.377(5) . ?
C3 H3 0.9500 . ?
C3 C4 1.397(6) . ?
C14 H14 0.9500 . ?
C14 C15 1.374(5) . ?
C14 C13 1.373(5) . ?
C15 H15 0.9500 . ?
C15 C16 1.382(5) . ?
C16 H16 0.9500 . ?
C16 C17 1.371(5) . ?
C22 C21 1.363(5) . ?
C22 C23 1.368(6) . ?
C17 C18 1.467(5) . ?
C21 C20 1.373(5) . ?
C23 C24 1.368(5) . ?
C29 C28 1.366(6) . ?
C29 C30 1.367(5) . ?
C8 H8 0.9500 . ?
C8 C7 1.389(6) . ?
C26 C27 1.374(5) . ?
C26 C25 1.384(5) . ?
C11 H11 0.9500 . ?
C11 C10 1.386(6) . ?
C4 H4 0.9500 . ?
C4 C5 1.341(6) . ?
C28 C27 1.368(6) . ?
C5 H5 0.9500 . ?
C6 H6 0.9500 . ?
C6 C7 1.370(6) . ?
C10 H10 0.9500 . ?
C10 C9 1.347(7) . ?
C7 H7 0.9500 . ?
C9 H9 0.9500 . ?
C33 H33 0.9500 . ?
C33 C34 1.377(5) . ?
C34 H34 0.9500 . ?
C20 C19 1.384(5) . ?
C36 H36 0.9500 . ?
C19 C24 1.379(5) . ?
C13 H13 0.9500 . ?
C25 C30 1.377(5) . ?
B1 H1 1.0000 . ?
Cl1 O1 1.447(3) . ?
Cl1 O3 1.434(3) . ?
Cl1 O2 1.423(3) . ?
Cl1 O4 1.423(3) . ?
O5 H5A 0.8704 . ?
O5 H5B 0.8717 . ?
O7 C38 1.302(7) . ?
O7 H7A 0.85(5) . ?
O6 H6A 0.8400 . ?
O6 C37 1.404(6) . ?
C37 H37A 0.9800 . ?
C37 H37B 0.9800 . ?
C37 H37C 0.9800 . ?

loop_
_geom_hbond_atom_site_label_D
_geom_hbond_atom_site_label_H
_geom_hbond_atom_site_label_A
_geom_hbond_distance_DH
_geom_hbond_distance_HA
_geom_hbond_distance_DA
_geom_hbond_angle_DHA
_geom_hbond_site_symmetry_A
_geom_hbond_publ_flag
N14 H14B O5 0.88 2.02 2.875(4) 162.4 2_646 yes
N11 H11B O7 0.88 2.00 2.857(4) 163.2 . yes
O5 H5A O6 0.87 1.84 2.698(4) 166.3 4_575 yes
O7 H7A N1 0.85(5) 1.83(5) 2.660(4) 166(5) 4_576 yes
O6 H6A O7 0.84 1.93 2.762(5) 168.1 . yes

loop_
_geom_torsion_atom_site_label_1
_geom_torsion_atom_site_label_2
_geom_torsion_atom_site_label_3
_geom_torsion_atom_site_label_4
_geom_torsion
_geom_torsion_site_symmetry_1
_geom_torsion_site_symmetry_2
_geom_torsion_site_symmetry_3
_geom_torsion_site_symmetry_4
_geom_torsion_publ_flag
Co1 N15 C32 C31 -4.6(3) . . . . ?
Co1 N15 C32 C33 176.9(3) . . . . ?
Co1 N15 C36 C35 -176.3(2) . . . . ?
Co1 N10 C17 C16 -179.2(3) . . . . ?
Co1 N10 C17 C18 -0.2(4) . . . . ?
Co1 N10 C13 C14 178.1(2) . . . . ?
Co1 N12 C18 N11 -174.2(3) . . . . ?
Co1 N12 C18 C17 6.9(4) . . . . ?
Co1 N12 C19 C20 95.1(4) . . . . ?
Co1 N12 C19 C24 -81.0(4) . . . . ?
Co1 N13 C31 N14 -175.5(3) . . . . ?
Co1 N13 C31 C32 5.9(4) . . . . ?
Co1 N13 C25 C26 -87.3(4) . . . . ?
Co1 N13 C25 C30 88.8(4) . . . . ?
Fe1 N3 N4 C5 -177.4(3) . . . . ?
Fe1 N3 N4 B1 -2.3(5) . . . . ?
Fe1 N3 C3 C4 177.0(3) . . . . ?
Fe1 N6 N5 C6 -178.2(3) . . . . ?
Fe1 N6 N5 B1 -5.6(5) . . . . ?
Fe1 N6 C8 C7 178.0(3) . . . . ?
Fe1 N8 N7 C9 177.4(2) . . . . ?
Fe1 N8 N7 B1 -3.9(4) . . . . ?
Fe1 N8 C11 C10 -177.4(3) . . . . ?
F3 C22 C21 F2 0.7(6) . . . . ?
F3 C22 C21 C20 -179.9(3) . . . . ?
F3 C22 C23 F4 0.2(6) . . . . ?
F3 C22 C23 C24 -179.3(3) . . . . ?
F4 C23 C24 F5 -0.1(5) . . . . ?
F4 C23 C24 C19 179.2(3) . . . . ?
F8 C28 C27 F7 -1.4(6) . . . . ?
F8 C28 C27 C26 177.8(4) . . . . ?
F1 C20 C19 N12 3.3(5) . . . . ?
F1 C20 C19 C24 179.6(3) . . . . ?
F2 C21 C20 F1 -0.6(5) . . . . ?
F2 C21 C20 C19 178.9(3) . . . . ?
F6 C26 C27 F7 -0.5(6) . . . . ?
F6 C26 C27 C28 -179.7(4) . . . . ?
F6 C26 C25 N13 -2.9(5) . . . . ?
F6 C26 C25 C30 -179.1(3) . . . . ?
F9 C29 C28 F8 1.5(6) . . . . ?
F9 C29 C28 C27 -179.5(4) . . . . ?
F9 C29 C30 F10 1.5(5) . . . . ?
F9 C29 C30 C25 -179.3(3) . . . . ?
N15 Co1 N9 C12 151.4(6) . . . . ?
N15 C32 C31 N13 -0.9(4) . . . . ?
N15 C32 C31 N14 -179.6(3) . . . . ?
N15 C32 C33 C34 0.0(5) . . . . ?
N10 Co1 N9 C12 -32.0(6) . . . . ?
N10 C17 C18 N12 -4.4(4) . . . . ?
N10 C17 C18 N11 176.7(3) . . . . ?
N12 Co1 N9 C12 -114.3(6) . . . . ?
N12 C19 C24 F5 -3.7(5) . . . . ?
N12 C19 C24 C23 177.0(3) . . . . ?
N13 C25 C30 F10 1.8(5) . . . . ?
N13 C25 C30 C29 -177.4(3) . . . . ?
N3 N4 C5 C4 -0.5(5) . . . . ?
N3 N4 B1 N7 -57.0(5) . . . . ?
N3 N4 B1 N5 59.4(5) . . . . ?
N3 C3 C4 C5 0.1(5) . . . . ?
N6 N5 C6 C7 -0.2(6) . . . . ?
N6 N5 B1 N4 -54.2(5) . . . . ?
N6 N5 B1 N7 60.9(5) . . . . ?
N6 C8 C7 C6 0.1(5) . . . . ?
N8 N7 C9 C10 0.8(5) . . . . ?
N8 N7 B1 N4 60.1(4) . . . . ?
N8 N7 B1 N5 -55.2(5) . . . . ?
N8 C11 C10 C9 0.1(5) . . . . ?
N2 Co1 N9 C12 63.5(6) 3_566 . . . ?
N4 N3 C3 C4 -0.3(4) . . . . ?
N7 N8 C11 C10 0.4(4) . . . . ?
N5 N6 C8 C7 -0.3(5) . . . . ?
N5 C6 C7 C8 0.1(6) . . . . ?
C32 N15 C36 C35 1.3(5) . . . . ?
C32 C33 C34 C35 0.7(5) . . . . ?
C3 N3 N4 C5 0.5(4) . . . . ?
C3 N3 N4 B1 175.6(4) . . . . ?
C3 C4 C5 N4 0.2(5) . . . . ?
C14 C15 C16 C17 -1.0(6) . . . . ?
C15 C14 C13 N10 0.3(5) . . . . ?
C15 C16 C17 N10 1.4(6) . . . . ?
C15 C16 C17 C18 -177.5(3) . . . . ?
C31 N13 C25 C26 102.0(4) . . . . ?
C31 N13 C25 C30 -81.9(4) . . . . ?
C31 C32 C33 C34 -178.4(3) . . . . ?
C16 C17 C18 N12 174.6(3) . . . . ?
C16 C17 C18 N11 -4.4(6) . . . . ?
C22 C21 C20 F1 -180.0(3) . . . . ?
C22 C21 C20 C19 -0.5(6) . . . . ?
C22 C23 C24 F5 179.5(3) . . . . ?
C22 C23 C24 C19 -1.2(6) . . . . ?
C17 N10 C13 C14 -0.1(5) . . . . ?
C21 C22 C23 F4 -179.7(4) . . . . ?
C21 C22 C23 C24 0.8(6) . . . . ?
C21 C20 C19 N12 -176.2(3) . . . . ?
C21 C20 C19 C24 0.1(5) . . . . ?
C18 N12 C19 C20 -69.8(4) . . . . ?
C18 N12 C19 C24 114.1(4) . . . . ?
C23 C22 C21 F2 -179.4(3) . . . . ?
C23 C22 C21 C20 0.0(6) . . . . ?
C29 C28 C27 F7 179.6(4) . . . . ?
C29 C28 C27 C26 -1.3(6) . . . . ?
C8 N6 N5 C6 0.3(5) . . . . ?
C8 N6 N5 B1 173.0(4) . . . . ?
C26 C25 C30 F10 178.0(3) . . . . ?
C26 C25 C30 C29 -1.1(5) . . . . ?
C11 N8 N7 C9 -0.8(4) . . . . ?
C11 N8 N7 B1 177.9(3) . . . . ?
C11 C10 C9 N7 -0.6(5) . . . . ?
C28 C29 C30 F10 -177.9(3) . . . . ?
C28 C29 C30 C25 1.3(6) . . . . ?
C5 N4 B1 N7 117.0(4) . . . . ?
C5 N4 B1 N5 -126.7(4) . . . . ?
C6 N5 B1 N4 116.4(5) . . . . ?
C6 N5 B1 N7 -128.4(5) . . . . ?
C27 C26 C25 N13 176.0(3) . . . . ?
C27 C26 C25 C30 -0.2(5) . . . . ?
C9 N7 B1 N4 -121.6(5) . . . . ?
C9 N7 B1 N5 123.1(5) . . . . ?
C33 C32 C31 N13 177.7(3) . . . . ?
C33 C32 C31 N14 -1.1(5) . . . . ?
C34 C35 C36 N15 -0.6(5) . . . . ?
C20 C19 C24 F5 -179.9(3) . . . . ?
C20 C19 C24 C23 0.8(5) . . . . ?
C36 N15 C32 C31 177.6(3) . . . . ?
C36 N15 C32 C33 -1.0(5) . . . . ?
C36 C35 C34 C33 -0.4(5) . . . . ?
C19 N12 C18 N11 -8.1(5) . . . . ?
C19 N12 C18 C17 173.0(3) . . . . ?
C13 N10 C17 C16 -0.8(5) . . . . ?
C13 N10 C17 C18 178.2(3) . . . . ?
C13 C14 C15 C16 0.2(5) . . . . ?
C25 N13 C31 N14 -3.9(5) . . . . ?
C25 N13 C31 C32 177.4(3) . . . . ?
C25 C26 C27 F7 -179.4(3) . . . . ?
C25 C26 C27 C28 1.4(6) . . . . ?
C30 C29 C28 F8 -179.1(3) . . . . ?
C30 C29 C28 C27 0.0(6) . . . . ?
B1 N4 C5 C4 -174.9(4) . . . . ?
B1 N7 C9 C10 -177.6(4) . . . . ?
B1 N5 C6 C7 -171.5(5) . . . . ?
